data_2205233
loop_
_publ_author_name
'Lin, Zhi-Dong'
'Liu, Li-Ming'
'Lu, Jin-Yu'
'Meng, Xiang-Gao'

_publ_section_title
;
 Diaquabis(propane-1,2-diamine-\k^2^<i>N</i>,<i>N</i>')copper(II)
 terephthalate dihydrate
;
_journal_issue 3
_journal_name_full 'Acta Crystallographica Section E'
_journal_page_first m590
_journal_page_last m592
_journal_paper_doi 10.1107/S1600536805002977
_journal_volume 61
_journal_year 2005
_chemical_formula_iupac '[Cu (C3 H10 N2)2 (H2 O)2] (C8 H4 O4), 2H2 O'
_chemical_formula_moiety 'C6 H24 Cu N4 O2, C8 H4 O4, 2H2 O'
_chemical_formula_sum 'C14 H32 Cu N4 O8'
_chemical_formula_weight 447.98
_chemical_name_systematic
;
Diaquabis(propane-1,2-diamine-\k^2^N,N')copper(II) terephthalate dihydrate
;
_space_group_IT_number 15
_symmetry_cell_setting monoclinic
_symmetry_space_group_name_Hall '-C 2yc'
_symmetry_space_group_name_H-M 'C 1 2/c 1'
_atom_sites_solution_hydrogens geom
_atom_sites_solution_primary direct
_atom_sites_solution_secondary difmap
_audit_creation_method SHELXL-97
_cell_angle_alpha 90.00
_cell_angle_beta 90.000(2)
_cell_angle_gamma 90.00
_cell_formula_units_Z 8
_cell_length_a 40.922(6)
_cell_length_b 6.8025(9)
_cell_length_c 15.151(2)
_cell_measurement_reflns_used 1200
_cell_measurement_temperature 295(2)
_cell_measurement_theta_max 26.54
_cell_measurement_theta_min 2.28
_cell_volume 4217.6(10)
_computing_cell_refinement SMART
_computing_data_collection 'SMART (Siemens, 1996)'
_computing_data_reduction 'SAINT (Siemens, 1996)'
_computing_molecular_graphics 'SHELXTL (Sheldrick, 1997b)'
_computing_publication_material SHELXTL
_computing_structure_refinement 'SHELXL97 (Sheldrick, 1997a)'
_computing_structure_solution 'SHELXS97 (Sheldrick, 1997a)'
_diffrn_ambient_temperature 295(2)
_diffrn_measured_fraction_theta_full 0.996
_diffrn_measured_fraction_theta_max 0.937
_diffrn_measurement_device_type 'Bruker SMART CCD area-detector'
_diffrn_measurement_method '\f and \w'
_diffrn_radiation_monochromator graphite
_diffrn_radiation_source 'fine-focus sealed tube'
_diffrn_radiation_type MoK\a
_diffrn_radiation_wavelength 0.71073
_diffrn_reflns_av_R_equivalents 0.0421
_diffrn_reflns_av_sigmaI/netI 0.0350
_diffrn_reflns_limit_h_max 48
_diffrn_reflns_limit_h_min -53
_diffrn_reflns_limit_k_max 8
_diffrn_reflns_limit_k_min -8
_diffrn_reflns_limit_l_max 17
_diffrn_reflns_limit_l_min -19
_diffrn_reflns_number 12723
_diffrn_reflns_theta_full 25.00
_diffrn_reflns_theta_max 28.27
_diffrn_reflns_theta_min 1.99
_diffrn_standards_decay_% 0
_diffrn_standards_number 0
_exptl_absorpt_coefficient_mu 1.081
_exptl_absorpt_correction_T_max 0.7484
_exptl_absorpt_correction_T_min 0.6631
_exptl_absorpt_correction_type multi-scan
_exptl_absorpt_process_details '(SADABS; Sheldrick, 1996)'
_exptl_crystal_colour blue
_exptl_crystal_density_diffrn 1.411
_exptl_crystal_density_method 'not measured'
_exptl_crystal_description Block
_exptl_crystal_F_000 1896
_exptl_crystal_size_max 0.388
_exptl_crystal_size_mid 0.342
_exptl_crystal_size_min 0.268
_refine_diff_density_max 0.965
_refine_diff_density_min -0.560
_refine_ls_extinction_method none
_refine_ls_goodness_of_fit_ref 1.096
_refine_ls_hydrogen_treatment mixed
_refine_ls_matrix_type full
_refine_ls_number_parameters 278
_refine_ls_number_reflns 4892
_refine_ls_number_restraints 13
_refine_ls_restrained_S_all 1.096
_refine_ls_R_factor_all 0.0569
_refine_ls_R_factor_gt 0.0465
_refine_ls_shift/su_max 0.001
_refine_ls_shift/su_mean 0.000
_refine_ls_structure_factor_coef Fsqd
_refine_ls_weighting_details 'calc w = 1/[\s^2^(Fo^2^)+(0.0763P)^2^+3.3497P] where P = (Fo^2^+2Fc^2^)/3'
_refine_ls_weighting_scheme calc
_refine_ls_wR_factor_gt 0.1319
_refine_ls_wR_factor_ref 0.1407
_reflns_number_gt 3976
_reflns_number_total 4892
_reflns_threshold_expression I>2\s(I)
_cod_data_source_file ci6501.cif
_cod_data_source_block I
_cod_original_cell_volume 4217.7(10)
_cod_original_sg_symbol_H-M 'C 2/c'
_cod_database_code 2205233
_cod_database_fobs_code 2205233

loop_
_symmetry_equiv_pos_as_xyz
'x, y, z'
'-x, y, -z+1/2'
'x+1/2, y+1/2, z'
'-x+1/2, y+1/2, -z+1/2'
'-x, -y, -z'
'x, -y, z-1/2'
'-x+1/2, -y+1/2, -z'
'x+1/2, -y+1/2, z-1/2'

loop_
_atom_site_label
_atom_site_fract_x
_atom_site_fract_y
_atom_site_fract_z
_atom_site_U_iso_or_equiv
_atom_site_adp_type
_atom_site_calc_flag
_atom_site_refinement_flags
_atom_site_occupancy
_atom_site_disorder_assembly
_atom_site_disorder_group
_atom_site_type_symbol
Cu1 0.369880(7) 0.39061(4) 0.24764(2) 0.03873(13) Uani d . 1 . . Cu
O1W 0.35891(7) 0.3792(4) 0.09367(15) 0.0677(7) Uani d D 1 . . O
H1WA 0.3623(10) 0.459(5) 0.053(2) 0.102 Uiso d D 1 . . H
H1WB 0.3431(8) 0.307(5) 0.079(3) 0.102 Uiso d D 1 . . H
O2W 0.38421(7) 0.4315(4) 0.43384(19) 0.0720(7) Uani d D 1 . . O
H2WA 0.3985(8) 0.521(4) 0.440(3) 0.108 Uiso d D 1 . . H
H2WB 0.3915(10) 0.338(4) 0.465(3) 0.108 Uiso d D 1 . . H
N1 0.40861(5) 0.5678(4) 0.22827(17) 0.0476(5) Uani d . 1 A . N
H1A 0.4037 0.6607 0.1881 0.057 Uiso calc R 1 . . H
H1B 0.4142 0.6276 0.2791 0.057 Uiso calc R 1 . . H
N2 0.40383(6) 0.1755(4) 0.24829(17) 0.0518(6) Uani d . 1 . . N
H2A 0.4019 0.1041 0.2980 0.062 Uiso calc R 1 . . H
H2B 0.4006 0.0950 0.2020 0.062 Uiso calc R 1 . . H
N3 0.33701(5) 0.6044(3) 0.26563(16) 0.0422(5) Uani d . 1 . . N
H3A 0.3455 0.6982 0.3007 0.051 Uiso calc R 1 . . H
H3B 0.3320 0.6595 0.2134 0.051 Uiso calc R 1 . . H
N4 0.33212(5) 0.2090(3) 0.27078(16) 0.0478(5) Uani d . 1 . . N
H4A 0.3302 0.1217 0.2264 0.057 Uiso calc R 1 . . H
H4B 0.3355 0.1423 0.3213 0.057 Uiso calc R 1 . . H
C1 0.43612(8) 0.4437(6) 0.1961(3) 0.0745(10) Uani d . 1 . . C
H1C 0.4564 0.5121 0.2039 0.089 Uiso d PR 0.528(9) A 1 H
H1D 0.4332 0.4178 0.1344 0.089 Uiso d PR 0.528(9) A 1 H
H1E 0.4308 0.4103 0.1364 0.089 Uiso d PR 0.472(9) A 2 H
C2 0.43677(9) 0.2594(6) 0.2434(3) 0.0819(12) Uani d . 1 A . C
H2C 0.4422 0.2949 0.3029 0.098 Uiso d PR 0.528(9) A 1 H
H2D 0.4512 0.1684 0.2146 0.098 Uiso d PR 0.472(9) A 2 H
H2E 0.4448 0.2823 0.3019 0.098 Uiso d PR 0.472(9) A 2 H
C3 0.46350(18) 0.1288(12) 0.2163(6) 0.082(3) Uani d P 0.528(9) A 1 C
H3C 0.4836 0.2011 0.2155 0.123 Uiso calc PR 0.528(9) A 1 H
H3D 0.4591 0.0781 0.1583 0.123 Uiso calc PR 0.528(9) A 1 H
H3E 0.4652 0.0217 0.2573 0.123 Uiso calc PR 0.528(9) A 1 H
C3' 0.46802(18) 0.5412(16) 0.1923(7) 0.093(3) Uani d P 0.472(9) A 2 C
H3'A 0.4841 0.4503 0.1710 0.140 Uiso calc PR 0.472(9) A 2 H
H3'B 0.4740 0.5854 0.2503 0.140 Uiso calc PR 0.472(9) A 2 H
H3'C 0.4668 0.6520 0.1532 0.140 Uiso calc PR 0.472(9) A 2 H
C4 0.30729(8) 0.5234(5) 0.3064(3) 0.0787(11) Uani d D 1 . . C
H4 0.3129 0.5102 0.3690 0.094 Uiso calc R 1 . . H
C5 0.30203(9) 0.3275(6) 0.2777(4) 0.0873(14) Uani d D 1 . . C
H5A 0.2915 0.3307 0.2204 0.105 Uiso calc R 1 . . H
H5B 0.2872 0.2634 0.3185 0.105 Uiso calc R 1 . . H
C6 0.27894(8) 0.6596(6) 0.3058(3) 0.0675(9) Uani d . 1 . . C
H6A 0.2606 0.5972 0.3336 0.101 Uiso calc R 1 . . H
H6B 0.2735 0.6924 0.2460 0.101 Uiso calc R 1 . . H
H6C 0.2845 0.7772 0.3375 0.101 Uiso calc R 1 . . H
O1 0.32321(6) 0.1012(3) 0.62145(16) 0.0642(6) Uani d . 1 . . O
O2 0.30783(6) -0.1514(3) 0.53879(16) 0.0607(6) Uani d . 1 . . O
C7 0.30461(6) 0.0199(4) 0.56629(17) 0.0453(6) Uani d . 1 . . C
C8 0.27638(6) 0.1405(4) 0.53161(16) 0.0369(5) Uani d . 1 . . C
C9 0.25089(7) 0.0486(4) 0.48721(17) 0.0421(5) Uani d . 1 . . C
H9 0.2514 -0.0866 0.4782 0.051 Uiso calc R 1 . . H
C10 0.27535(6) 0.3420(4) 0.54371(17) 0.0417(6) Uani d . 1 . . C
H10 0.2924 0.4048 0.5729 0.050 Uiso calc R 1 . . H
O3 0.43356(6) -0.2875(5) 0.4057(2) 0.0968(10) Uani d . 1 . . O
O4 0.41353(6) 0.0079(5) 0.43777(17) 0.0802(8) Uani d . 1 . . O
C11 0.43600(9) -0.1175(6) 0.4346(2) 0.0682(10) Uani d . 1 . . C
C12 0.46934(7) -0.0537(6) 0.4687(2) 0.0598(8) Uani d . 1 . . C
C13 0.49426(9) -0.1917(6) 0.4764(3) 0.0717(10) Uani d . 1 . . C
H13 0.4905 -0.3217 0.4603 0.086 Uiso calc R 1 . . H
C14 0.47519(8) 0.1361(6) 0.4920(3) 0.0704(10) Uani d . 1 . . C
H14 0.4587 0.2292 0.4867 0.084 Uiso calc R 1 . . H
O3W 0.38987(6) 0.1166(4) 0.60519(19) 0.0687(7) Uani d D 1 . . O
H3WA 0.3953(10) 0.128(7) 0.5526(11) 0.103 Uiso d D 1 . . H
H3WB 0.3696(3) 0.119(7) 0.611(3) 0.103 Uiso d D 1 . . H
O4W 0.35152(6) 0.9047(3) 0.39657(15) 0.0556(5) Uani d D 1 . . O
H4WA 0.3384(7) 0.883(6) 0.4378(18) 0.083 Uiso d D 1 . . H
H4WB 0.3704(4) 0.917(6) 0.416(2) 0.083 Uiso d D 1 . . H

loop_
_atom_site_aniso_label
_atom_site_aniso_U_11
_atom_site_aniso_U_22
_atom_site_aniso_U_33
_atom_site_aniso_U_12
_atom_site_aniso_U_13
_atom_site_aniso_U_23
Cu1 0.03599(19) 0.03382(19) 0.0464(2) -0.00286(11) -0.00337(13) 0.00009(12)
O1W 0.0771(16) 0.0832(18) 0.0429(11) -0.0343(13) -0.0128(11) 0.0017(10)
O2W 0.0788(17) 0.0593(15) 0.0780(17) 0.0014(12) 0.0016(14) 0.0057(13)
N1 0.0397(12) 0.0484(13) 0.0547(13) -0.0066(10) -0.0067(10) 0.0042(10)
N2 0.0507(13) 0.0482(13) 0.0566(14) 0.0070(11) -0.0038(11) -0.0009(11)
N3 0.0399(11) 0.0386(11) 0.0482(12) -0.0015(8) -0.0001(9) 0.0009(9)
N4 0.0479(12) 0.0400(12) 0.0555(13) -0.0096(10) -0.0084(10) 0.0053(10)
C1 0.0477(17) 0.068(2) 0.108(3) 0.0028(16) 0.0121(18) 0.012(2)
C2 0.0525(19) 0.069(2) 0.125(3) 0.0087(17) 0.009(2) 0.000(2)
C3 0.064(5) 0.089(6) 0.092(6) 0.028(4) 0.000(4) -0.011(4)
C3' 0.044(4) 0.119(8) 0.116(8) -0.011(4) 0.012(4) 0.028(6)
C4 0.0512(18) 0.064(2) 0.121(3) 0.0028(16) 0.027(2) 0.017(2)
C5 0.0485(19) 0.063(2) 0.150(4) -0.0134(17) 0.020(2) 0.006(3)
C6 0.0454(17) 0.084(2) 0.073(2) 0.0110(16) 0.0081(15) 0.0082(18)
O1 0.0595(13) 0.0668(15) 0.0661(14) 0.0198(10) -0.0266(11) -0.0143(11)
O2 0.0598(13) 0.0490(12) 0.0733(14) 0.0176(10) -0.0140(11) -0.0032(10)
C7 0.0422(13) 0.0524(16) 0.0413(13) 0.0100(12) -0.0055(11) 0.0037(11)
C8 0.0397(12) 0.0368(12) 0.0341(11) 0.0041(9) -0.0042(9) 0.0032(9)
C9 0.0515(14) 0.0318(11) 0.0430(13) 0.0024(11) -0.0084(11) -0.0008(10)
C10 0.0434(13) 0.0386(13) 0.0432(13) -0.0028(10) -0.0109(11) -0.0008(10)
O3 0.0631(16) 0.122(3) 0.105(2) -0.0279(17) -0.0151(15) -0.034(2)
O4 0.0477(13) 0.120(2) 0.0732(16) -0.0095(15) -0.0165(11) -0.0001(16)
C11 0.0495(18) 0.107(3) 0.0485(17) -0.0240(19) -0.0139(14) -0.0034(17)
C12 0.0470(16) 0.084(2) 0.0482(16) -0.0135(15) -0.0159(13) 0.0028(15)
C13 0.061(2) 0.076(2) 0.078(2) -0.0179(18) -0.0207(17) -0.0041(19)
C14 0.0497(18) 0.084(3) 0.077(2) -0.0069(16) -0.0211(16) -0.0005(19)
O3W 0.0618(14) 0.0603(15) 0.0841(17) 0.0013(11) -0.0139(13) -0.0127(13)
O4W 0.0547(12) 0.0603(13) 0.0519(12) -0.0035(10) -0.0111(10) 0.0037(10)

loop_
_atom_type_symbol
_atom_type_description
_atom_type_scat_dispersion_real
_atom_type_scat_dispersion_imag
_atom_type_scat_source
C C 0.0033 0.0016 'International Tables Vol C Tables 4.2.6.8 and 6.1.1.4'
H H 0.0000 0.0000 'International Tables Vol C Tables 4.2.6.8 and 6.1.1.4'
N N 0.0061 0.0033 'International Tables Vol C Tables 4.2.6.8 and 6.1.1.4'
O O 0.0106 0.0060 'International Tables Vol C Tables 4.2.6.8 and 6.1.1.4'
Cu Cu 0.3201 1.2651 'International Tables Vol C Tables 4.2.6.8 and 6.1.1.4'

loop_
_geom_angle_atom_site_label_1
_geom_angle_atom_site_label_2
_geom_angle_atom_site_label_3
_geom_angle_site_symmetry_1
_geom_angle_site_symmetry_3
_geom_angle
_geom_angle_publ_flag
N3 Cu1 N4 . . 84.61(9) y
N3 Cu1 N1 . . 96.55(10) y
N4 Cu1 N1 . . 177.84(9) y
N3 Cu1 N2 . . 171.85(10) y
N4 Cu1 N2 . . 94.75(10) y
N1 Cu1 N2 . . 83.84(10) y
N3 Cu1 O1W . . 91.75(10) y
N4 Cu1 O1W . . 90.34(9) y
N1 Cu1 O1W . . 91.44(9) y
N2 Cu1 O1W . . 96.38(10) y
N3 Cu1 O2W . . 86.19(9) y
N4 Cu1 O2W . . 92.57(9) y
N1 Cu1 O2W . . 85.70(9) y
N2 Cu1 O2W . . 85.72(9) y
O1W Cu1 O2W . . 176.26(8) y
Cu1 O1W H1WA . . 132(3) ?
Cu1 O1W H1WB . . 115(3) ?
H1WA O1W H1WB . . 108(2) ?
Cu1 O2W H2WA . . 108(3) ?
Cu1 O2W H2WB . . 123(3) ?
H2WA O2W H2WB . . 104(2) ?
C1 N1 Cu1 . . 107.7(2) ?
C1 N1 H1A . . 110.2 ?
Cu1 N1 H1A . . 110.2 ?
C1 N1 H1B . . 110.2 ?
Cu1 N1 H1B . . 110.2 ?
H1A N1 H1B . . 108.5 ?
C2 N2 Cu1 . . 110.5(2) ?
C2 N2 H2A . . 109.5 ?
Cu1 N2 H2A . . 109.5 ?
C2 N2 H2B . . 109.5 ?
Cu1 N2 H2B . . 109.5 ?
H2A N2 H2B . . 108.1 ?
C4 N3 Cu1 . . 109.93(18) ?
C4 N3 H3A . . 109.7 ?
Cu1 N3 H3A . . 109.7 ?
C4 N3 H3B . . 109.7 ?
Cu1 N3 H3B . . 109.7 ?
H3A N3 H3B . . 108.2 ?
C5 N4 Cu1 . . 108.56(18) ?
C5 N4 H4A . . 110.0 ?
Cu1 N4 H4A . . 110.0 ?
C5 N4 H4B . . 110.0 ?
Cu1 N4 H4B . . 110.0 ?
H4A N4 H4B . . 108.4 ?
C2 C1 C3' . . 113.4(5) ?
C2 C1 N1 . . 110.1(3) ?
C3' C1 N1 . . 115.4(5) ?
C2 C1 H1C . . 110.1 ?
N1 C1 H1C . . 109.8 ?
C2 C1 H1D . . 109.1 ?
C3' C1 H1D . . 98.9 ?
N1 C1 H1D . . 109.3 ?
H1C C1 H1D . . 108.4 ?
C2 C1 H1E . . 105.5 ?
C3' C1 H1E . . 105.8 ?
N1 C1 H1E . . 105.7 ?
H1C C1 H1E . . 115.4 ?
C1 C2 N2 . . 110.3(3) ?
C1 C2 C3 . . 113.6(5) ?
N2 C2 C3 . . 117.6(5) ?
C1 C2 H2C . . 104.6 ?
N2 C2 H2C . . 105.2 ?
C3 C2 H2C . . 104.1 ?
C1 C2 H2D . . 110.2 ?
N2 C2 H2D . . 109.7 ?
H2C C2 H2D . . 116.6 ?
C1 C2 H2E . . 108.9 ?
N2 C2 H2E . . 109.4 ?
C3 C2 H2E . . 95.8 ?
H2D C2 H2E . . 108.3 ?
C2 C3 H3C . . 109.5 ?
H2D C3 H3C . . 120.9 ?
C2 C3 H3D . . 109.5 ?
H2D C3 H3D . . 87.9 ?
H3C C3 H3D . . 109.5 ?
C2 C3 H3E . . 109.5 ?
H2D C3 H3E . . 116.9 ?
H3C C3 H3E . . 109.5 ?
H3D C3 H3E . . 109.5 ?
C1 C3' H3'A . . 109.5 ?
H1C C3' H3'A . . 118.3 ?
C1 C3' H3'B . . 109.5 ?
H1C C3' H3'B . . 92.3 ?
H3'A C3' H3'B . . 109.5 ?
C1 C3' H3'C . . 109.5 ?
H1C C3' H3'C . . 116.2 ?
H3'A C3' H3'C . . 109.5 ?
H3'B C3' H3'C . . 109.5 ?
C5 C4 N3 . . 110.4(3) ?
C5 C4 C6 . . 117.8(4) ?
N3 C4 C6 . . 114.2(3) ?
C5 C4 H4 . . 104.3 ?
N3 C4 H4 . . 104.3 ?
C6 C4 H4 . . 104.3 ?
C4 C5 N4 . . 114.1(3) ?
C4 C5 H5A . . 108.7 ?
N4 C5 H5A . . 108.7 ?
C4 C5 H5B . . 108.7 ?
N4 C5 H5B . . 108.7 ?
H5A C5 H5B . . 107.6 ?
C4 C6 H6A . . 109.5 ?
C4 C6 H6B . . 109.5 ?
H6A C6 H6B . . 109.5 ?
C4 C6 H6C . . 109.5 ?
H6A C6 H6C . . 109.5 ?
H6B C6 H6C . . 109.5 ?
O2 C7 O1 . . 124.7(2) ?
O2 C7 C8 . . 118.2(2) ?
O1 C7 C8 . . 117.0(2) ?
C10 C8 C9 . . 119.1(2) ?
C10 C8 C7 . . 121.0(2) ?
C9 C8 C7 . . 119.9(2) ?
C10 C9 C8 7_556 . 120.2(2) ?
C10 C9 H9 7_556 . 119.9 ?
C8 C9 H9 . . 119.9 ?
C8 C10 C9 . 7_556 120.7(2) ?
C8 C10 H10 . . 119.7 ?
C9 C10 H10 7_556 . 119.7 ?
O3 C11 O4 . . 126.0(3) ?
O3 C11 C12 . . 117.2(4) ?
O4 C11 C12 . . 116.7(3) ?
C14 C12 C13 . . 119.4(3) ?
C14 C12 C11 . . 121.1(3) ?
C13 C12 C11 . . 119.5(3) ?
C12 C13 C14 . 5_656 120.2(4) ?
C12 C13 H13 . . 119.9 ?
C14 C13 H13 5_656 . 119.9 ?
C12 C14 C13 . 5_656 120.4(4) ?
C12 C14 H14 . . 119.8 ?
C13 C14 H14 5_656 . 119.8 ?
H3WA O3W H3WB . . 111(3) ?
H4WA O4W H4WB . . 110(2) ?

loop_
_geom_bond_atom_site_label_1
_geom_bond_atom_site_label_2
_geom_bond_site_symmetry_2
_geom_bond_distance
_geom_bond_publ_flag
Cu1 N3 . 2.000(2) y
Cu1 N4 . 2.009(2) y
Cu1 N1 . 2.013(2) y
Cu1 N2 . 2.018(2) y
Cu1 O1W . 2.377(2) y
Cu1 O2W . 2.895(3) y
O1W H1WA . 0.83(3) ?
O1W H1WB . 0.84(3) ?
O2W H2WA . 0.85(3) ?
O2W H2WB . 0.85(4) ?
N1 C1 . 1.489(4) ?
N1 H1A . 0.90 ?
N1 H1B . 0.90 ?
N2 C2 . 1.465(4) ?
N2 H2A . 0.90 ?
N2 H2B . 0.90 ?
N3 C4 . 1.472(4) ?
N3 H3A . 0.90 ?
N3 H3B . 0.90 ?
N4 C5 . 1.475(4) ?
N4 H4A . 0.90 ?
N4 H4B . 0.90 ?
C1 C2 . 1.444(6) ?
C1 C3' . 1.466(8) ?
C1 H1C . 0.96 ?
C1 H1D . 0.96 ?
C1 H1E . 0.96 ?
C2 C3 . 1.468(7) ?
C2 H2C . 0.96 ?
C2 H2D . 0.96 ?
C2 H2E . 0.96 ?
C3 H3C . 0.96 ?
C3 H3D . 0.96 ?
C3 H3E . 0.96 ?
C3' H3'A . 0.96 ?
C3' H3'B . 0.96 ?
C3' H3'C . 0.96 ?
C4 C5 . 1.418(5) ?
C4 C6 . 1.485(5) ?
C4 H4 . 0.98 ?
C5 H5A . 0.97 ?
C5 H5B . 0.97 ?
C6 H6A . 0.96 ?
C6 H6B . 0.96 ?
C6 H6C . 0.96 ?
O1 C7 . 1.259(3) ?
O2 C7 . 1.244(4) ?
C7 C8 . 1.511(3) ?
C8 C10 . 1.384(4) ?
C8 C9 . 1.390(4) ?
C9 C10 7_556 1.388(4) ?
C9 H9 . 0.93 ?
C10 C9 7_556 1.388(4) ?
C10 H10 . 0.93 ?
O3 C11 . 1.240(5) ?
O4 C11 . 1.256(5) ?
C11 C12 . 1.522(4) ?
C12 C14 . 1.359(5) ?
C12 C13 . 1.391(5) ?
C13 C14 5_656 1.391(4) ?
C13 H13 . 0.93 ?
C14 C13 5_656 1.391(4) ?
C14 H14 . 0.93 ?
O3W H3WA . 0.83(2) ?
O3W H3WB . 0.830(10) ?
O4W H4WA . 0.84(3) ?
O4W H4WB . 0.83(2) ?

loop_
_geom_hbond_atom_site_label_D
_geom_hbond_atom_site_label_H
_geom_hbond_atom_site_label_A
_geom_hbond_site_symmetry_A
_geom_hbond_distance_DH
_geom_hbond_distance_HA
_geom_hbond_distance_DA
_geom_hbond_angle_DHA
O1W H1WA O2W 6_565 0.83(3) 2.15(3) 2.932(4) 156(3)
N1 H1A O3W 6_565 0.90 2.05 2.945(4) 175
N1 H1B O3 1_565 0.90 2.15 3.039(4) 167
O1W H1WB O2 6_555 0.84(3) 1.89(4) 2.732(4) 176(4)
N2 H2A O4 1_555 0.90 2.27 3.114(4) 157
N2 H2B O3W 6_555 0.90 2.10 2.996(4) 173
O2W H2WA O3 1_565 0.85(3) 2.01(3) 2.813(4) 158(4)
N3 H3A O4W 1_555 0.90 2.04 2.909(3) 163
N3 H3B O1 6_565 0.90 2.17 3.017(3) 156
O2W H2WB O4 1_555 0.85(4) 2.45(3) 3.122(4) 136(4)
N4 H4A O1 6_555 0.90 2.22 3.115(3) 177
N4 H4B O4W 1_545 0.90 2.08 2.924(3) 155
O3W H3WA O4 1_555 0.83(2) 2.06(3) 2.814(4) 150(4)
O3W H3WB O1 1_555 0.830(10) 1.910(10) 2.741(3) 175(5)
O4W H4WA O2 1_565 0.84(3) 1.99(3) 2.826(3) 176(2)
O4W H4WB O4 1_565 0.83(2) 1.90(2) 2.706(4) 163(4)

loop_
_geom_torsion_atom_site_label_1
_geom_torsion_atom_site_label_2
_geom_torsion_atom_site_label_3
_geom_torsion_atom_site_label_4
_geom_torsion_site_symmetry_4
_geom_torsion
C3' C1 C2 N2 . 177.2(6)
N1 C1 C2 N2 . 46.1(5)
N1 C1 C2 C3 . -179.3(5)
N3 C4 C5 N4 . 39.8(5)
C6 C4 C5 N4 . 173.4(3)
O2 C7 C8 C10 . -165.6(3)
O1 C7 C8 C10 . 14.5(4)
O2 C7 C8 C9 . 14.7(4)
O1 C7 C8 C9 . -165.2(3)
C10 C8 C9 C10 7_556 -0.6(4)
C7 C8 C9 C10 7_556 179.1(2)
C9 C8 C10 C9 7_556 0.6(4)
C7 C8 C10 C9 7_556 -179.0(2)
O3 C11 C12 C14 . 172.3(4)
O4 C11 C12 C14 . -7.2(5)
O3 C11 C12 C13 . -7.7(5)
O4 C11 C12 C13 . 172.7(3)
C14 C12 C13 C14 5_656 0.3(6)
C11 C12 C13 C14 5_656 -179.6(3)
C13 C12 C14 C13 5_656 -0.3(6)
C11 C12 C14 C13 5_656 179.6(3)
